data_7213374
loop_
_publ_author_name
'Lam, Yulin'
'Wah Wong, Ming'
'Huang, Hsing-Hua'
'Liang, Eping'

_publ_section_title
;
 Rotational isomerism and crystal structures of
 2,2&#x2032;-diphenyl-2,2&#x2032;-bi-1,3-dithianyl and
 2,2&#x2032;-diphenyl-2,2&#x2032;-bi-1,3-dioxolanyl&#x200A;&#x2020;
;
_journal_issue 10
_journal_name_full 'Journal of the Chemical Society, Perkin Transactions 2'
_journal_page_first 2090
_journal_paper_doi 10.1039/b003961f
_journal_year 2000
_chemical_compound_source 'see text'
_chemical_formula_sum 'C20 H22 S4'
_chemical_formula_weight 390.62
_chemical_melting_point 478.15
_chemical_name_systematic
; 
 2,2'-diphenyl-2,2'-bis(1,3-dithianyl) 
;
_space_group_IT_number 14
_symmetry_cell_setting monoclinic
_symmetry_space_group_name_Hall '-P 2ybc'
_symmetry_space_group_name_H-M 'P 1 21/c 1'
_atom_sites_solution_hydrogens geom
_atom_sites_solution_primary direct
_atom_sites_solution_secondary difmap
_audit_creation_method SHELXL
_cell_angle_alpha 90.00
_cell_angle_beta 101.341(1)
_cell_angle_gamma 90.00
_cell_formula_units_Z 4
_cell_length_a 15.4890(3)
_cell_length_b 7.7878(1)
_cell_length_c 15.7930(3)
_cell_measurement_reflns_used 6739
_cell_measurement_temperature 293(2)
_cell_measurement_theta_max 29.30
_cell_measurement_theta_min 2.63
_cell_volume 1867.84(6)
_computing_cell_refinement 'SAINT (Siemens, 1996)'
_computing_data_collection 'SMART (Siemens, 1996)'
_computing_data_reduction 'SAINT (Siemens, 1996)'
_computing_molecular_graphics 'SHELXTL (Siemens, 1996)'
_computing_publication_material 'SHELXTL (Siemens, 1996)'
_computing_structure_refinement 'SHELXTL (Siemens, 1996)'
_computing_structure_solution 'SHELXS-86 (Sheldrick, 1990)'
_diffrn_ambient_temperature 293(2)
_diffrn_measurement_device 'Siemens SMART CCD System'
_diffrn_measurement_method 'frames \w scans'
_diffrn_radiation_monochromator graphite
_diffrn_radiation_source 'fine-focus sealed tube'
_diffrn_radiation_type MoK\a
_diffrn_radiation_wavelength 0.71073
_diffrn_reflns_av_R_equivalents 0.0227
_diffrn_reflns_av_sigmaI/netI 0.0319
_diffrn_reflns_limit_h_max 21
_diffrn_reflns_limit_h_min -11
_diffrn_reflns_limit_k_max 10
_diffrn_reflns_limit_k_min -10
_diffrn_reflns_limit_l_max 15
_diffrn_reflns_limit_l_min -21
_diffrn_reflns_number 11341
_diffrn_reflns_theta_max 29.30
_diffrn_reflns_theta_min 2.63
_exptl_absorpt_coefficient_mu 0.508
_exptl_absorpt_correction_T_max 0.9111
_exptl_absorpt_correction_T_min 0.7940
_exptl_absorpt_correction_type 'sadabs (Sheldrick, 1996)'
_exptl_crystal_colour colorless
_exptl_crystal_density_diffrn 1.389
_exptl_crystal_density_meas ?
_exptl_crystal_description 'hexagonal blocks'
_exptl_crystal_F_000 824
_exptl_crystal_size_max 0.33
_exptl_crystal_size_mid 0.25
_exptl_crystal_size_min 0.23
_refine_diff_density_max 1.011
_refine_diff_density_min -0.891
_refine_diff_density_rms 0.061
_refine_ls_extinction_coef 0.0020(6)
_refine_ls_extinction_expression Fc^*^=kFc[1+0.001xFc^2^\l^3^/sin(2\q)]^-1/4^
_refine_ls_extinction_method SHELXL
_refine_ls_goodness_of_fit_all 1.045
_refine_ls_goodness_of_fit_obs 1.089
_refine_ls_hydrogen_treatment
; 
riding models
;
_refine_ls_matrix_type full
_refine_ls_number_parameters 218
_refine_ls_number_reflns 4566
_refine_ls_number_restraints 0
_refine_ls_restrained_S_all 1.045
_refine_ls_restrained_S_obs 1.089
_refine_ls_R_factor_all 0.0630
_refine_ls_R_factor_obs 0.0484
_refine_ls_shift/esd_max -0.001
_refine_ls_shift/esd_mean 0.000
_refine_ls_structure_factor_coef Fsqd
_refine_ls_weighting_details 'w=1/[\s^2^(Fo^2^)+(0.0405P)^2^+1.9758P] where P=(Fo^2^+2Fc^2^)/3'
_refine_ls_weighting_scheme calc
_refine_ls_wR_factor_all 0.1153
_refine_ls_wR_factor_obs 0.1079
_reflns_number_observed 3713
_reflns_number_total 4566
_reflns_observed_criterion >2sigma(I)
_cod_data_source_file b003961fsup1.cif
_cod_data_source_block 2,2'-diphenyl-2,2'-bis(1,3-dithianyl)
_cod_depositor_comments
;
The following automatic conversions were performed:

'_chemical_melting_point' value '205.0oC' was changed to '478.15' -
it was converted from degrees Celsius(C) to Kelvins(K).

Automatic conversion script
Id: cif_fix_values 1891 2012-01-12 08:04:46Z andrius 

The following automatic conversions were performed:

'_exptl_crystal_density_meas' value 'not measured' was changed to '?'
- the value is perceived as not measured.

Automatic conversion script
Id: cif_fix_values 3008 2015-01-20 13:52:24Z robertas 

The following automatic conversions were performed:

'_refine_ls_weighting_scheme' value 'calc
w=1/[\s^2^(Fo^2^)+(0.0405P)^2^+1.9758P] where P=(Fo^2^+2Fc^2^)/3' was
changed to 'calc'. New tag '_refine_ls_weighting_details' was
created. The value of the new tag was set to
'w=1/[\s^2^(Fo^2^)+(0.0405P)^2^+1.9758P] where P=(Fo^2^+2Fc^2^)/3'.

Automatic conversion script
Id: cif_fix_values 3143 2015-03-26 13:38:13Z robertas 
;
_cod_original_sg_symbol_H-M P21/c
_cod_database_code 7213374

loop_
_symmetry_equiv_pos_as_xyz
'x, y, z'
'-x, y+1/2, -z+1/2'
'-x, -y, -z'
'x, -y-1/2, z-1/2'

loop_
_atom_site_aniso_label
_atom_site_aniso_U_11
_atom_site_aniso_U_22
_atom_site_aniso_U_33
_atom_site_aniso_U_23
_atom_site_aniso_U_13
_atom_site_aniso_U_12
S1 0.0331(3) 0.0231(3) 0.0392(3) 0.0019(2) 0.0122(2) 0.0009(2)
S2 0.0308(3) 0.0451(3) 0.0282(3) 0.0027(2) -0.0007(2) -0.0094(2)
C1 0.0251(9) 0.0244(10) 0.0230(9) -0.0001(7) 0.0031(8) -0.0018(8)
C2 0.0257(10) 0.0245(10) 0.0316(10) -0.0029(8) 0.0071(8) -0.0035(8)
C3 0.0309(11) 0.0297(11) 0.0460(13) 0.0017(10) 0.0118(10) -0.0007(9)
C4 0.0377(13) 0.0322(12) 0.072(2) -0.0125(12) 0.0254(13) -0.0022(10)
C5 0.0480(15) 0.052(2) 0.059(2) -0.0290(14) 0.0274(14) -0.0134(13)
C6 0.0486(15) 0.060(2) 0.0345(13) -0.0149(12) 0.0113(11) -0.0120(13)
C7 0.0344(11) 0.0406(13) 0.0302(11) -0.0036(9) 0.0059(9) -0.0010(10)
C8 0.0416(13) 0.0276(11) 0.0455(13) 0.0010(10) 0.0168(11) -0.0075(10)
C9 0.0434(14) 0.0405(14) 0.053(2) -0.0079(11) 0.0145(12) -0.0179(11)
C10 0.0300(11) 0.0498(15) 0.0427(13) -0.0016(11) 0.0055(10) -0.0120(11)
S3 0.0654(5) 0.0643(5) 0.0414(4) -0.0080(3) 0.0218(3) -0.0330(4)
S4 0.0472(4) 0.0719(5) 0.0518(4) -0.0178(4) -0.0085(3) 0.0265(4)
C11 0.0278(10) 0.0367(12) 0.0281(11) -0.0020(9) 0.0042(8) -0.0007(9)
C12 0.0283(10) 0.0359(12) 0.0288(10) -0.0045(9) 0.0055(8) -0.0029(9)
C13 0.060(2) 0.0445(15) 0.0371(13) -0.0052(11) 0.0136(12) -0.0150(13)
C14 0.073(2) 0.070(2) 0.059(2) -0.028(2) 0.035(2) -0.041(2)
C15 0.0369(15) 0.103(3) 0.073(2) -0.054(2) 0.021(2) -0.027(2)
C16 0.0390(15) 0.091(3) 0.051(2) -0.033(2) -0.0117(13) 0.016(2)
C17 0.0429(14) 0.0476(15) 0.0392(13) -0.0083(11) -0.0038(11) 0.0053(12)
C18 0.069(2) 0.116(3) 0.047(2) -0.027(2) 0.033(2) -0.042(2)
C19 0.058(2) 0.149(4) 0.070(2) -0.061(3) 0.036(2) -0.035(3)
C20 0.054(2) 0.100(3) 0.077(2) -0.050(2) -0.001(2) 0.024(2)

loop_
_atom_site_label
_atom_site_type_symbol
_atom_site_fract_x
_atom_site_fract_y
_atom_site_fract_z
_atom_site_U_iso_or_equiv
_atom_site_thermal_displace_type
_atom_site_occupancy
_atom_site_calc_flag
_atom_site_refinement_flags
S1 S 0.00185(4) 0.27247(7) 0.46308(4) 0.03113(14) Uani 1 d .
S2 S 0.12644(4) 0.05936(8) 0.58828(4) 0.0356(2) Uani 1 d .
C1 C 0.04067(13) 0.0513(3) 0.48857(12) 0.0244(4) Uani 1 d .
C2 C 0.07612(13) -0.0304(3) 0.41357(14) 0.0270(4) Uani 1 d .
C3 C 0.14140(15) -0.1560(3) 0.4278(2) 0.0350(5) Uani 1 d .
H3 H 0.16533(15) -0.1894(3) 0.4840(2) 0.042 Uiso 1 calc R
C4 C 0.1714(2) -0.2323(3) 0.3595(2) 0.0453(6) Uani 1 d .
H4 H 0.2150(2) -0.3160(3) 0.3704(2) 0.054 Uiso 1 calc R
C5 C 0.1369(2) -0.1844(4) 0.2757(2) 0.0508(7) Uani 1 d .
H5 H 0.1565(2) -0.2365(4) 0.2300(2) 0.061 Uiso 1 calc R
C6 C 0.0730(2) -0.0586(4) 0.2602(2) 0.0472(6) Uani 1 d .
H6 H 0.0501(2) -0.0247(4) 0.2038(2) 0.057 Uiso 1 calc R
C7 C 0.0426(2) 0.0178(3) 0.32835(14) 0.0351(5) Uani 1 d .
H7 H -0.0006(2) 0.1022(3) 0.31699(14) 0.042 Uiso 1 calc R
C8 C 0.1020(2) 0.3717(3) 0.4438(2) 0.0371(5) Uani 1 d .
H8A H 0.1213(2) 0.3111(3) 0.3972(2) 0.045 Uiso 1 calc R
H8B H 0.0891(2) 0.4892(3) 0.4251(2) 0.045 Uiso 1 calc R
C9 C 0.1762(2) 0.3724(3) 0.5219(2) 0.0449(6) Uani 1 d .
H9A H 0.1565(2) 0.4304(3) 0.5691(2) 0.054 Uiso 1 calc R
H9B H 0.2252(2) 0.4372(3) 0.5084(2) 0.054 Uiso 1 calc R
C10 C 0.2079(2) 0.1928(3) 0.5514(2) 0.0411(6) Uani 1 d .
H10A H 0.2588(2) 0.2034(3) 0.5979(2) 0.049 Uiso 1 calc R
H10B H 0.2269(2) 0.1350(3) 0.5038(2) 0.049 Uiso 1 calc R
S3 S 0.44986(5) 0.37621(11) 0.60658(5) 0.0555(2) Uani 1 d .
S4 S 0.40219(5) 0.70087(11) 0.50926(5) 0.0595(2) Uani 1 d .
C11 C 0.49119(14) 0.5451(3) 0.54276(13) 0.0310(5) Uani 1 d .
C12 C 0.57442(14) 0.6302(3) 0.59510(14) 0.0310(5) Uani 1 d .
C13 C 0.5954(2) 0.8004(4) 0.5813(2) 0.0467(6) Uani 1 d .
H13 H 0.5578(2) 0.8652(4) 0.5403(2) 0.056 Uiso 1 calc R
C14 C 0.6714(2) 0.8743(5) 0.6275(2) 0.0641(10) Uani 1 d .
H14 H 0.6841(2) 0.9882(5) 0.6173(2) 0.077 Uiso 1 calc R
C15 C 0.7278(2) 0.7824(5) 0.6880(2) 0.0695(11) Uani 1 d .
H15 H 0.7788(2) 0.8330(5) 0.7187(2) 0.083 Uiso 1 calc R
C16 C 0.7087(2) 0.6157(5) 0.7030(2) 0.0633(10) Uani 1 d .
H16 H 0.7471(2) 0.5525(5) 0.7440(2) 0.076 Uiso 1 calc R
C17 C 0.6323(2) 0.5389(4) 0.6575(2) 0.0449(6) Uani 1 d .
H17 H 0.6198(2) 0.4255(4) 0.6691(2) 0.054 Uiso 1 calc R
C18 C 0.4282(2) 0.5019(6) 0.6961(2) 0.0741(12) Uani 1 d .
H18A H 0.4105(2) 0.4250(6) 0.7379(2) 0.089 Uiso 1 calc R
H18B H 0.4824(2) 0.5575(6) 0.7240(2) 0.089 Uiso 1 calc R
C19 C 0.3589(2) 0.6356(7) 0.6719(3) 0.089(2) Uani 1 d .
H19A H 0.3467(2) 0.6878(7) 0.7241(3) 0.107 Uiso 1 calc R
H19B H 0.3051(2) 0.5810(7) 0.6421(3) 0.107 Uiso 1 calc R
C20 C 0.3846(2) 0.7754(5) 0.6144(2) 0.0792(13) Uani 1 d .
H20A H 0.4382(2) 0.8297(5) 0.6446(2) 0.095 Uiso 1 calc R
H20B H 0.3387(2) 0.8620(5) 0.6051(2) 0.095 Uiso 1 calc R

loop_
_atom_type_symbol
_atom_type_description
_atom_type_scat_dispersion_real
_atom_type_scat_dispersion_imag
_atom_type_scat_source
C C 0.0033 0.0016 'International Tables Vol C Tables 4.2.6.8 and 6.1.1.4'
H H 0.0000 0.0000 'International Tables Vol C Tables 4.2.6.8 and 6.1.1.4'
S S 0.1246 0.1234 'International Tables Vol C Tables 4.2.6.8 and 6.1.1.4'

loop_
_geom_angle_atom_site_label_1
_geom_angle_atom_site_label_2
_geom_angle_atom_site_label_3
_geom_angle
_geom_angle_site_symmetry_1
_geom_angle_site_symmetry_3
C8 S1 C1 100.48(10) . .
C10 S2 C1 100.04(10) . .
C2 C1 C1 112.6(2) . 3_556
C2 C1 S1 111.67(13) . .
C1 C1 S1 106.3(2) 3_556 .
C2 C1 S2 111.34(14) . .
C1 C1 S2 107.0(2) 3_556 .
S1 C1 S2 107.65(10) . .
C3 C2 C7 117.7(2) . .
C3 C2 C1 121.6(2) . .
C7 C2 C1 120.7(2) . .
C4 C3 C2 121.3(2) . .
C5 C4 C3 120.3(2) . .
C4 C5 C6 119.5(2) . .
C5 C6 C7 120.4(3) . .
C6 C7 C2 120.9(2) . .
C9 C8 S1 113.8(2) . .
C8 C9 C10 113.2(2) . .
C9 C10 S2 114.8(2) . .
C18 S3 C11 100.33(15) . .
C20 S4 C11 100.71(14) . .
C12 C11 C11 112.4(2) . 3_666
C12 C11 S4 111.9(2) . .
C11 C11 S4 106.9(2) 3_666 .
C12 C11 S3 110.94(15) . .
C11 C11 S3 106.5(2) 3_666 .
S4 C11 S3 107.88(11) . .
C17 C12 C13 117.4(2) . .
C17 C12 C11 121.1(2) . .
C13 C12 C11 121.5(2) . .
C14 C13 C12 121.0(3) . .
C15 C14 C13 120.9(3) . .
C16 C15 C14 119.4(3) . .
C15 C16 C17 120.7(3) . .
C12 C17 C16 120.7(3) . .
C19 C18 S3 114.4(2) . .
C18 C19 C20 113.2(3) . .
C19 C20 S4 114.7(3) . .

loop_
_geom_bond_atom_site_label_1
_geom_bond_atom_site_label_2
_geom_bond_distance
_geom_bond_site_symmetry_2
S1 C8 1.811(2) .
S1 C1 1.842(2) .
S2 C10 1.817(2) .
S2 C1 1.851(2) .
C1 C2 1.538(3) .
C1 C1 1.592(4) 3_556
C2 C3 1.393(3) .
C2 C7 1.395(3) .
C3 C4 1.388(3) .
C4 C5 1.378(4) .
C5 C6 1.380(4) .
C6 C7 1.391(3) .
C8 C9 1.512(4) .
C9 C10 1.525(4) .
S3 C18 1.804(3) .
S3 C11 1.846(2) .
S4 C20 1.829(3) .
S4 C11 1.834(2) .
C11 C12 1.538(3) .
C11 C11 1.593(4) 3_666
C12 C17 1.390(3) .
C12 C13 1.392(4) .
C13 C14 1.382(4) .
C14 C15 1.364(5) .
C15 C16 1.362(5) .
C16 C17 1.393(4) .
C18 C19 1.490(6) .
C19 C20 1.520(6) .

loop_
_geom_torsion_atom_site_label_1
_geom_torsion_atom_site_label_2
_geom_torsion_atom_site_label_3
_geom_torsion_atom_site_label_4
_geom_torsion
_geom_torsion_site_symmetry_1
_geom_torsion_site_symmetry_4
C8 S1 C1 C2 -59.3(2) . .
C8 S1 C1 C1 177.6(2) . 3_556
C8 S1 C1 S2 63.25(12) . .
C10 S2 C1 C2 60.7(2) . .
C10 S2 C1 C1 -175.9(2) . 3_556
C10 S2 C1 S1 -62.04(13) . .
C1 C1 C2 C3 -89.3(3) 3_556 .
S1 C1 C2 C3 151.2(2) . .
S2 C1 C2 C3 30.8(2) . .
C1 C1 C2 C7 89.8(3) 3_556 .
S1 C1 C2 C7 -29.7(2) . .
S2 C1 C2 C7 -150.1(2) . .
C7 C2 C3 C4 -0.8(3) . .
C1 C2 C3 C4 178.3(2) . .
C2 C3 C4 C5 0.1(4) . .
C3 C4 C5 C6 0.8(4) . .
C4 C5 C6 C7 -0.9(4) . .
C5 C6 C7 C2 0.2(4) . .
C3 C2 C7 C6 0.6(3) . .
C1 C2 C7 C6 -178.5(2) . .
C1 S1 C8 C9 -62.8(2) . .
S1 C8 C9 C10 64.2(3) . .
C8 C9 C10 S2 -63.7(3) . .
C1 S2 C10 C9 60.8(2) . .
C20 S4 C11 C12 -61.5(2) . .
C20 S4 C11 C11 175.1(2) . 3_666
C20 S4 C11 S3 60.8(2) . .
C18 S3 C11 C12 60.4(2) . .
C18 S3 C11 C11 -177.0(2) . 3_666
C18 S3 C11 S4 -62.5(2) . .
C11 C11 C12 C17 -89.0(3) 3_666 .
S4 C11 C12 C17 150.7(2) . .
S3 C11 C12 C17 30.1(3) . .
C11 C11 C12 C13 90.3(3) 3_666 .
S4 C11 C12 C13 -30.1(3) . .
S3 C11 C12 C13 -150.6(2) . .
C17 C12 C13 C14 0.6(4) . .
C11 C12 C13 C14 -178.7(2) . .
C12 C13 C14 C15 0.0(4) . .
C13 C14 C15 C16 -0.2(5) . .
C14 C15 C16 C17 -0.3(5) . .
C13 C12 C17 C16 -1.0(4) . .
C11 C12 C17 C16 178.3(2) . .
C15 C16 C17 C12 0.9(4) . .
C11 S3 C18 C19 63.3(3) . .
S3 C18 C19 C20 -65.1(4) . .
C18 C19 C20 S4 62.8(4) . .
C11 S4 C20 C19 -59.5(3) . .
